data_4311014
loop_
_publ_author_name
'Thomas Devic'
'Patrick Batail'
'Marc Fourmigu\'e'
'Narcis Avarvari'

_publ_section_title
;
 Unexpected Reactivity of PdCl2 and PtCl2 Complexes of the Unsaturated
 Diphosphineo-Me2TTF(PPh2)2 toward Chloride Abstraction with Thallium
 Triflate
;
_journal_name_full 'Inorganic Chemistry'
_journal_page_first 3136
_journal_page_last 3141
_journal_paper_doi 10.1021/ic035447y
_journal_volume 43
_journal_year 2004
_chemical_formula_moiety C37H36Cl2F3O4P2PtS5Tl
_chemical_formula_sum 'C37 H36 Cl2 F3 O4 P2 Pt S5 Tl'
_chemical_formula_weight 1294.26
_chemical_name_common 'DM-TTF-(PPh2)2PtCl2, Tl(OTf), Et2O'
_chemical_name_systematic
;
 ?
;
_space_group_IT_number 14
_symmetry_cell_setting monoclinic
_symmetry_space_group_name_Hall '-P 2yn'
_symmetry_space_group_name_H-M 'P 1 21/n 1'
_atom_sites_solution_hydrogens geom
_atom_sites_solution_primary direct
_atom_sites_solution_secondary difmap
_audit_creation_method SHELXL-97
_cell_angle_alpha 90.00
_cell_angle_beta 97.363(5)
_cell_angle_gamma 90.00
_cell_formula_units_Z 4
_cell_length_a 10.0411(4)
_cell_length_b 18.958(2)
_cell_length_c 23.730(4)
_cell_measurement_reflns_used 276
_cell_measurement_temperature 293(2)
_cell_measurement_theta_max 27.5
_cell_measurement_theta_min 2.0
_cell_volume 4480.0(9)
_computing_cell_refinement 'Dirax/lsq (Duisenberg & Schreurs, 1989-2000)'
_computing_data_collection KappaCCD
_computing_data_reduction 'Denzo and Scalepak'
_computing_structure_refinement 'SHELXL-97 (Sheldrick, 1997)'
_computing_structure_solution 'SHELXS-97 (Sheldrick, 1997)'
_diffrn_ambient_temperature 293(2)
_diffrn_measured_fraction_theta_full 0.991
_diffrn_measured_fraction_theta_max 0.991
_diffrn_measurement_device_type area_detector
_diffrn_measurement_method CCD
_diffrn_radiation_monochromator graphite
_diffrn_radiation_source 'fine-focus sealed tube'
_diffrn_radiation_type MoK\a
_diffrn_radiation_wavelength 0.71073
_diffrn_reflns_av_R_equivalents 0.0579
_diffrn_reflns_av_sigmaI/netI 0.0683
_diffrn_reflns_limit_h_max 13
_diffrn_reflns_limit_h_min -12
_diffrn_reflns_limit_k_max 24
_diffrn_reflns_limit_k_min -24
_diffrn_reflns_limit_l_max 29
_diffrn_reflns_limit_l_min -30
_diffrn_reflns_number 47944
_diffrn_reflns_theta_full 27.52
_diffrn_reflns_theta_max 27.52
_diffrn_reflns_theta_min 4.08
_exptl_absorpt_coefficient_mu 7.185
_exptl_absorpt_correction_T_max 0.71014
_exptl_absorpt_correction_T_min 0.32789
_exptl_absorpt_correction_type semi-empirical
_exptl_absorpt_process_details sadabs
_exptl_crystal_colour red
_exptl_crystal_density_diffrn 1.919
_exptl_crystal_density_method 'not measured'
_exptl_crystal_description needle
_exptl_crystal_F_000 2480
_exptl_crystal_size_max 0.34
_exptl_crystal_size_mid 0.1
_exptl_crystal_size_min 0.07
_refine_diff_density_max 0.914
_refine_diff_density_min -0.775
_refine_diff_density_rms 0.125
_refine_ls_extinction_method none
_refine_ls_goodness_of_fit_ref 1.002
_refine_ls_hydrogen_treatment mixed
_refine_ls_matrix_type full
_refine_ls_number_parameters 476
_refine_ls_number_reflns 10201
_refine_ls_number_restraints 0
_refine_ls_restrained_S_all 1.002
_refine_ls_R_factor_all 0.1131
_refine_ls_R_factor_gt 0.0493
_refine_ls_shift/su_max 0.002
_refine_ls_shift/su_mean 0.000
_refine_ls_structure_factor_coef Fsqd
_refine_ls_weighting_details 'calc w=1/[\s^2^(Fo^2^)+(0.0458P)^2^+10.7648P] where P=(Fo^2^+2Fc^2^)/3'
_refine_ls_weighting_scheme calc
_refine_ls_wR_factor_gt 0.0960
_refine_ls_wR_factor_ref 0.1156
_reflns_number_gt 5883
_reflns_number_total 10201
_reflns_threshold_expression >2sigma(I)
_cod_data_source_file ic035447ysi20040211_051635_4.cif
_cod_data_source_block P2PtCl2,Tl(OTf)
_cod_original_cell_volume 4479.9(9)
_cod_database_code 4311014

loop_
_symmetry_equiv_pos_as_xyz
'x, y, z'
'-x+1/2, y+1/2, -z+1/2'
'-x, -y, -z'
'x-1/2, -y-1/2, z-1/2'

loop_
_atom_site_label
_atom_site_type_symbol
_atom_site_fract_x
_atom_site_fract_y
_atom_site_fract_z
_atom_site_U_iso_or_equiv
_atom_site_adp_type
_atom_site_occupancy
_atom_site_symmetry_multiplicity
_atom_site_calc_flag
_atom_site_refinement_flags
_atom_site_disorder_assembly
_atom_site_disorder_group
Tl1 Tl 0.52358(4) 0.97406(2) 0.086917(18) 0.09249(16) Uani 1 1 d . . .
S5 S 0.4574(4) 0.8453(2) 0.19751(13) 0.1065(10) Uani 1 1 d . . .
O1 O 0.3777(9) 0.8817(8) 0.1511(4) 0.182(5) Uani 1 1 d . . .
O2 O 0.5901(9) 0.8576(6) 0.1895(4) 0.163(4) Uani 1 1 d . . .
O3 O 0.419(2) 0.7813(6) 0.2090(6) 0.323(12) Uani 1 1 d . . .
C33 C 0.4274(14) 0.8938(9) 0.2574(6) 0.112(4) Uani 1 1 d . . .
F1 F 0.3062(11) 0.8969(8) 0.2661(4) 0.242(6) Uani 1 1 d . . .
F2 F 0.4877(13) 0.8735(7) 0.3045(4) 0.230(6) Uani 1 1 d . . .
F3 F 0.4582(15) 0.9600(7) 0.2549(5) 0.234(6) Uani 1 1 d . . .
Pt1 Pt 0.69855(2) 0.153080(16) 0.028213(12) 0.04621(10) Uani 1 1 d . . .
Cl1 Cl 0.75099(19) 0.03321(11) 0.01369(10) 0.0675(6) Uani 1 1 d . . .
Cl2 Cl 0.46903(17) 0.12304(12) 0.02564(10) 0.0687(6) Uani 1 1 d . . .
P1 P 0.91354(16) 0.18319(10) 0.03194(8) 0.0440(4) Uani 1 1 d . . .
P2 P 0.65052(17) 0.26609(11) 0.04093(8) 0.0493(5) Uani 1 1 d . . .
S1 S 1.06761(19) 0.32818(11) 0.03845(11) 0.0665(6) Uani 1 1 d . . .
S2 S 0.8140(2) 0.40721(12) 0.03996(12) 0.0759(7) Uani 1 1 d . . .
S3 S 1.2344(2) 0.46666(14) 0.09475(12) 0.0841(7) Uani 1 1 d . . .
S4 S 0.9818(3) 0.54461(13) 0.09123(12) 0.0856(7) Uani 1 1 d . . .
C1 C 0.9197(7) 0.2785(4) 0.0394(3) 0.0497(18) Uani 1 1 d . . .
C2 C 0.8052(7) 0.3142(4) 0.0411(3) 0.0539(19) Uani 1 1 d . . .
C4 C 1.0610(8) 0.4640(4) 0.0773(3) 0.060(2) Uani 1 1 d . . .
C3 C 0.9922(8) 0.4092(5) 0.0556(4) 0.065(2) Uani 1 1 d . . .
C5 C 1.2393(12) 0.5491(6) 0.1291(4) 0.092(3) Uani 1 1 d . . .
C6 C 1.1261(12) 0.5853(6) 0.1271(5) 0.094(3) Uani 1 1 d . . .
C7 C 1.3776(12) 0.5689(9) 0.1594(7) 0.169(7) Uani 1 1 d . . .
H7A H 1.4405 0.5322 0.1541 0.254 Uiso 1 1 calc R . .
H7B H 1.3725 0.5749 0.1993 0.254 Uiso 1 1 calc R . .
H7C H 1.4067 0.6123 0.1440 0.254 Uiso 1 1 calc R . .
C8 C 1.1027(16) 0.6578(7) 0.1506(7) 0.147(6) Uani 1 1 d . . .
H8A H 1.0103 0.6708 0.1407 0.221 Uiso 1 1 calc R . .
H8B H 1.1592 0.6915 0.1350 0.221 Uiso 1 1 calc R . .
H8C H 1.1239 0.6571 0.1913 0.221 Uiso 1 1 calc R . .
C9 C 0.9893(6) 0.1661(4) -0.0321(3) 0.0486(18) Uani 1 1 d . . .
C10 C 0.9083(8) 0.1526(5) -0.0829(3) 0.063(2) Uani 1 1 d . . .
H10 H 0.8157 0.1492 -0.0837 0.076 Uiso 1 1 calc R . .
C11 C 0.9662(9) 0.1441(6) -0.1322(4) 0.084(3) Uani 1 1 d . . .
H11 H 0.9123 0.1354 -0.1664 0.100 Uiso 1 1 calc R . .
C12 C 1.1030(9) 0.1485(6) -0.1309(4) 0.080(3) Uani 1 1 d . . .
H12 H 1.1413 0.1420 -0.1642 0.096 Uiso 1 1 calc R . .
C13 C 1.1831(8) 0.1622(5) -0.0815(4) 0.070(2) Uani 1 1 d . . .
H13 H 1.2755 0.1659 -0.0815 0.084 Uiso 1 1 calc R . .
C14 C 1.1285(7) 0.1709(4) -0.0310(3) 0.058(2) Uani 1 1 d . . .
H14 H 1.1834 0.1796 0.0029 0.069 Uiso 1 1 calc R . .
C15 C 1.0256(6) 0.1474(4) 0.0909(3) 0.0464(17) Uani 1 1 d . . .
C16 C 1.0833(8) 0.0815(4) 0.0862(4) 0.061(2) Uani 1 1 d . . .
H16 H 1.0657 0.0561 0.0525 0.073 Uiso 1 1 calc R . .
C17 C 1.1672(9) 0.0533(5) 0.1318(4) 0.077(3) Uani 1 1 d . . .
H17 H 1.2064 0.0092 0.1286 0.092 Uiso 1 1 calc R . .
C18 C 1.1923(9) 0.0918(7) 0.1825(5) 0.092(3) Uani 1 1 d . . .
H18 H 1.2521 0.0741 0.2123 0.111 Uiso 1 1 calc R . .
C19 C 1.1304(10) 0.1549(6) 0.1889(4) 0.084(3) Uani 1 1 d . . .
H19 H 1.1419 0.1783 0.2236 0.101 Uiso 1 1 calc R . .
C20 C 1.0490(7) 0.1838(5) 0.1420(3) 0.060(2) Uani 1 1 d . . .
H20 H 1.0103 0.2279 0.1452 0.072 Uiso 1 1 calc R . .
C21 C 0.5302(7) 0.3069(5) -0.0131(4) 0.060(2) Uani 1 1 d . . .
C22 C 0.4987(8) 0.2761(5) -0.0671(4) 0.071(2) Uani 1 1 d . . .
H22 H 0.5414 0.2348 -0.0759 0.086 Uiso 1 1 calc R . .
C23 C 0.4050(9) 0.3069(6) -0.1072(4) 0.083(3) Uani 1 1 d . . .
H23 H 0.3844 0.2859 -0.1426 0.100 Uiso 1 1 calc R . .
C24 C 0.3430(9) 0.3672(6) -0.0955(5) 0.089(3) Uani 1 1 d . . .
H24 H 0.2788 0.3868 -0.1228 0.107 Uiso 1 1 calc R . .
C25 C 0.3727(10) 0.4002(6) -0.0442(5) 0.096(3) Uani 1 1 d . . .
H25 H 0.3309 0.4424 -0.0371 0.115 Uiso 1 1 calc R . .
C26 C 0.4665(8) 0.3700(5) -0.0021(4) 0.074(3) Uani 1 1 d . . .
H26 H 0.4862 0.3920 0.0330 0.089 Uiso 1 1 calc R . .
C27 C 0.5902(7) 0.2860(5) 0.1078(3) 0.060(2) Uani 1 1 d . . .
C28 C 0.6790(9) 0.3068(7) 0.1545(4) 0.112(4) Uani 1 1 d . . .
H28 H 0.7699 0.3121 0.1515 0.134 Uiso 1 1 calc R . .
C29 C 0.6314(13) 0.3195(11) 0.2051(5) 0.191(9) Uani 1 1 d . . .
H29 H 0.6903 0.3351 0.2360 0.229 Uiso 1 1 calc R . .
C30 C 0.4995(15) 0.3098(11) 0.2111(6) 0.184(9) Uani 1 1 d . . .
H30 H 0.4703 0.3163 0.2464 0.220 Uiso 1 1 calc R . .
C31 C 0.4090(11) 0.2904(7) 0.1649(5) 0.111(4) Uani 1 1 d . . .
H31 H 0.3174 0.2875 0.1672 0.133 Uiso 1 1 calc R . .
C32 C 0.4609(7) 0.2754(4) 0.1154(3) 0.081(3) Uani 1 1 d . . .
H32 H 0.4033 0.2568 0.0852 0.097 Uiso 1 1 calc R . .
C34 C 0.5939(7) 1.1086(4) 0.1885(3) 0.210(10) Uani 1 1 d R . .
H34A H 0.5530 1.1497 0.1701 0.315 Uiso 1 1 calc R . .
H34B H 0.6059 1.1156 0.2289 0.315 Uiso 1 1 calc R . .
H34C H 0.5372 1.0684 0.1792 0.315 Uiso 1 1 calc R . .
C35 C 0.7095(7) 1.0980(4) 0.1714(3) 0.62(6) Uani 1 1 d R . .
H35A H 0.7591 1.1415 0.1794 0.740 Uiso 1 1 calc R . .
H35B H 0.6913 1.0949 0.1303 0.740 Uiso 1 1 calc R . .
O4 O 0.8087(7) 1.0398(4) 0.1888(3) 0.235(7) Uani 1 1 d R . .
C36 C 0.8044(7) 1.0238(4) 0.2506(3) 0.53(4) Uani 1 1 d R . .
H36A H 0.8932 1.0141 0.2704 0.635 Uiso 1 1 calc R . .
H36B H 0.7452 0.9845 0.2558 0.635 Uiso 1 1 calc R . .
C37 C 0.7450(7) 1.0977(4) 0.2708(3) 1.02(10) Uiso 1 1 d R . .
H37A H 0.7364 1.0954 0.3106 1.531 Uiso 1 1 calc R . .
H37B H 0.6584 1.1062 0.2496 1.531 Uiso 1 1 calc R . .
H37C H 0.8049 1.1354 0.2642 1.531 Uiso 1 1 calc R . .

loop_
_atom_site_aniso_label
_atom_site_aniso_U_11
_atom_site_aniso_U_22
_atom_site_aniso_U_33
_atom_site_aniso_U_23
_atom_site_aniso_U_13
_atom_site_aniso_U_12
Tl1 0.0981(3) 0.0873(3) 0.0967(3) 0.0088(2) 0.0299(2) -0.0113(2)
S5 0.127(3) 0.119(3) 0.0760(19) -0.0141(19) 0.0240(17) -0.024(2)
O1 0.122(7) 0.336(16) 0.082(6) 0.045(8) -0.012(5) -0.052(8)
O2 0.089(6) 0.250(13) 0.155(8) -0.026(8) 0.029(5) 0.018(7)
O3 0.70(4) 0.094(8) 0.221(14) -0.028(9) 0.253(19) -0.091(15)
C33 0.113(9) 0.126(12) 0.106(10) -0.004(9) 0.053(8) -0.012(8)
F1 0.161(8) 0.400(19) 0.185(10) -0.063(10) 0.100(8) -0.020(10)
F2 0.309(15) 0.297(15) 0.072(5) -0.016(7) -0.027(7) 0.118(11)
F3 0.347(17) 0.168(10) 0.214(12) -0.072(9) 0.136(11) -0.058(11)
Pt1 0.03332(14) 0.04960(18) 0.05701(18) -0.00295(15) 0.01079(11) 0.00292(13)
Cl1 0.0523(10) 0.0499(13) 0.1038(16) -0.0092(11) 0.0228(10) 0.0005(9)
Cl2 0.0369(9) 0.0721(14) 0.0982(16) -0.0010(12) 0.0133(9) -0.0023(9)
P1 0.0338(9) 0.0421(11) 0.0573(11) -0.0028(9) 0.0108(8) 0.0068(8)
P2 0.0352(9) 0.0548(13) 0.0578(12) -0.0062(10) 0.0058(8) 0.0115(8)
S1 0.0474(10) 0.0445(13) 0.1105(18) -0.0003(12) 0.0216(11) -0.0006(9)
S2 0.0576(12) 0.0448(13) 0.123(2) -0.0032(13) 0.0018(12) 0.0149(10)
S3 0.0655(13) 0.0745(18) 0.117(2) -0.0019(15) 0.0292(13) -0.0128(12)
S4 0.1008(18) 0.0488(14) 0.107(2) -0.0034(14) 0.0146(15) 0.0109(13)
C1 0.042(4) 0.047(5) 0.060(5) -0.004(4) 0.011(3) 0.000(3)
C2 0.044(4) 0.050(5) 0.067(5) -0.003(4) 0.003(3) 0.004(3)
C4 0.073(5) 0.036(5) 0.074(5) 0.003(4) 0.020(4) -0.004(4)
C3 0.055(5) 0.055(6) 0.085(6) 0.008(5) 0.014(4) 0.007(4)
C5 0.098(8) 0.086(8) 0.097(8) -0.021(6) 0.031(6) -0.045(6)
C6 0.120(9) 0.063(7) 0.106(8) -0.011(6) 0.045(7) -0.032(6)
C7 0.092(9) 0.192(16) 0.231(17) -0.089(14) 0.050(10) -0.066(10)
C8 0.194(15) 0.082(9) 0.171(14) -0.055(9) 0.043(11) -0.031(9)
C9 0.039(4) 0.051(5) 0.058(5) -0.002(4) 0.017(3) 0.006(3)
C10 0.052(4) 0.084(6) 0.054(5) 0.003(5) 0.007(4) -0.010(4)
C11 0.083(6) 0.124(9) 0.047(5) -0.004(5) 0.020(4) -0.015(6)
C12 0.074(6) 0.118(9) 0.054(5) -0.002(5) 0.027(5) 0.005(6)
C13 0.050(4) 0.092(7) 0.072(6) 0.003(5) 0.023(4) 0.008(4)
C14 0.041(4) 0.072(6) 0.061(5) -0.004(4) 0.009(3) 0.002(4)
C15 0.039(3) 0.047(5) 0.053(4) 0.003(4) 0.007(3) 0.003(3)
C16 0.064(5) 0.048(5) 0.072(5) 0.004(4) 0.011(4) 0.024(4)
C17 0.076(6) 0.065(6) 0.089(7) 0.011(6) 0.006(5) 0.029(5)
C18 0.077(6) 0.110(9) 0.085(8) 0.025(7) -0.010(5) 0.025(6)
C19 0.096(7) 0.081(7) 0.068(6) -0.002(6) -0.017(5) 0.007(6)
C20 0.059(5) 0.056(5) 0.062(5) 0.000(4) 0.003(4) 0.009(4)
C21 0.038(4) 0.069(6) 0.072(6) -0.002(5) 0.006(4) 0.012(4)
C22 0.067(5) 0.079(7) 0.070(6) 0.004(5) 0.014(4) 0.007(5)
C23 0.073(6) 0.110(9) 0.062(6) 0.004(6) -0.008(5) 0.018(6)
C24 0.072(6) 0.113(9) 0.080(7) 0.023(7) -0.003(5) 0.037(6)
C25 0.087(7) 0.093(8) 0.108(9) 0.014(7) 0.011(6) 0.052(6)
C26 0.068(5) 0.076(7) 0.075(6) -0.011(5) -0.005(4) 0.033(5)
C27 0.041(4) 0.078(6) 0.062(5) -0.011(4) 0.008(4) 0.015(4)
C28 0.054(5) 0.197(14) 0.084(7) -0.046(8) 0.008(5) 0.003(7)
C29 0.085(9) 0.39(3) 0.094(9) -0.113(13) 0.011(7) 0.006(12)
C30 0.110(11) 0.36(3) 0.086(9) -0.077(13) 0.031(8) 0.012(13)
C31 0.074(6) 0.160(12) 0.105(9) -0.024(8) 0.036(6) 0.010(7)
C32 0.059(5) 0.109(8) 0.077(6) -0.035(6) 0.020(4) -0.004(5)
C34 0.26(3) 0.20(2) 0.145(15) 0.036(14) -0.055(15) -0.090(18)
C35 0.50(7) 0.43(6) 0.77(10) 0.08(6) -0.49(8) 0.09(5)
O4 0.257(16) 0.253(17) 0.196(13) -0.011(12) 0.034(12) -0.112(13)
C36 0.53(6) 0.80(10) 0.23(3) -0.09(5) -0.06(4) -0.41(7)

loop_
_atom_type_symbol
_atom_type_description
_atom_type_scat_dispersion_real
_atom_type_scat_dispersion_imag
_atom_type_scat_source
C C 0.0033 0.0016 'International Tables Vol C Tables 4.2.6.8 and 6.1.1.4'
H H 0.0000 0.0000 'International Tables Vol C Tables 4.2.6.8 and 6.1.1.4'
Cl Cl 0.1484 0.1585 'International Tables Vol C Tables 4.2.6.8 and 6.1.1.4'
F F 0.0171 0.0103 'International Tables Vol C Tables 4.2.6.8 and 6.1.1.4'
O O 0.0106 0.0060 'International Tables Vol C Tables 4.2.6.8 and 6.1.1.4'
P P 0.1023 0.0942 'International Tables Vol C Tables 4.2.6.8 and 6.1.1.4'
Pt Pt -1.7033 8.3905 'International Tables Vol C Tables 4.2.6.8 and 6.1.1.4'
S S 0.1246 0.1234 'International Tables Vol C Tables 4.2.6.8 and 6.1.1.4'
Tl Tl -2.8358 9.6688 'International Tables Vol C Tables 4.2.6.8 and 6.1.1.4'

loop_
_geom_angle_atom_site_label_1
_geom_angle_atom_site_label_2
_geom_angle_atom_site_label_3
_geom_angle
_geom_angle_site_symmetry_1
_geom_angle_site_symmetry_3
_geom_angle_publ_flag
O1 Tl1 Cl2 135.9(3) . 1_565 ?
O1 Tl1 Cl1 161.1(3) . 1_565 ?
Cl2 Tl1 Cl1 62.69(5) 1_565 1_565 ?
O1 Tl1 Cl2 99.1(3) . 3_665 ?
Cl2 Tl1 Cl2 98.47(5) 1_565 3_665 ?
Cl1 Tl1 Cl2 70.36(5) 1_565 3_665 ?
O1 Tl1 O2 42.4(3) . . ?
Cl2 Tl1 O2 159.62(19) 1_565 . ?
Cl1 Tl1 O2 122.59(16) 1_565 . ?
Cl2 Tl1 O2 101.76(19) 3_665 . ?
O1 Tl1 Cl1 85.67(17) . 3_665 ?
Cl2 Tl1 Cl1 68.95(5) 1_565 3_665 ?
Cl1 Tl1 Cl1 101.57(4) 1_565 3_665 ?
Cl2 Tl1 Cl1 60.25(5) 3_665 3_665 ?
O2 Tl1 Cl1 124.04(18) . 3_665 ?
O1 Tl1 O4 105.3(2) . . ?
Cl2 Tl1 O4 94.16(13) 1_565 . ?
Cl1 Tl1 O4 72.30(11) 1_565 . ?
Cl2 Tl1 O4 128.84(11) 3_665 . ?
O2 Tl1 O4 71.2(2) . . ?
Cl1 Tl1 O4 162.71(13) 3_665 . ?
O1 Tl1 Pt1 73.8(2) . 3_665 ?
Cl2 Tl1 Pt1 99.81(4) 1_565 3_665 ?
Cl1 Tl1 Pt1 101.97(4) 1_565 3_665 ?
Cl2 Tl1 Pt1 35.39(3) 3_665 3_665 ?
O2 Tl1 Pt1 98.07(19) . 3_665 ?
Cl1 Tl1 Pt1 35.40(3) 3_665 3_665 ?
O4 Tl1 Pt1 160.35(12) . 3_665 ?
O1 Tl1 Pt1 162.4(3) . 1_565 ?
Cl2 Tl1 Pt1 34.67(3) 1_565 1_565 ?
Cl1 Tl1 Pt1 34.75(4) 1_565 1_565 ?
Cl2 Tl1 Pt1 97.60(4) 3_665 1_565 ?
O2 Tl1 Pt1 138.04(18) . 1_565 ?
Cl1 Tl1 Pt1 97.89(4) 3_665 1_565 ?
O4 Tl1 Pt1 67.65(12) . 1_565 ?
Pt1 Tl1 Pt1 118.496(14) 3_665 1_565 ?
O1 Tl1 Tl1 131.86(18) . 3_675 ?
Cl2 Tl1 Tl1 49.86(4) 1_565 3_675 ?
Cl1 Tl1 Tl1 52.57(4) 1_565 3_675 ?
Cl2 Tl1 Tl1 48.61(4) 3_665 3_675 ?
O2 Tl1 Tl1 150.29(18) . 3_675 ?
Cl1 Tl1 Tl1 49.00(4) 3_665 3_675 ?
O4 Tl1 Tl1 122.66(11) . 3_675 ?
Pt1 Tl1 Tl1 59.938(14) 3_665 3_675 ?
Pt1 Tl1 Tl1 58.558(11) 1_565 3_675 ?
O3 S5 O2 119.5(12) . . ?
O3 S5 O1 116.9(12) . . ?
O2 S5 O1 105.2(6) . . ?
O3 S5 C33 103.4(7) . . ?
O2 S5 C33 106.9(7) . . ?
O1 S5 C33 103.4(8) . . ?
S5 O1 Tl1 115.3(5) . . ?
S5 O2 Tl1 96.1(5) . . ?
F1 C33 F2 103.5(12) . . ?
F1 C33 F3 101.8(15) . . ?
F2 C33 F3 104.2(15) . . ?
F1 C33 S5 115.2(12) . . ?
F2 C33 S5 116.5(12) . . ?
F3 C33 S5 113.8(10) . . ?
P1 Pt1 P2 88.49(7) . . ?
P1 Pt1 Cl2 178.75(8) . . ?
P2 Pt1 Cl2 90.45(7) . . ?
P1 Pt1 Cl1 91.11(7) . . ?
P2 Pt1 Cl1 179.29(7) . . ?
Cl2 Pt1 Cl1 89.96(7) . . ?
Pt1 Cl1 Cl2 45.01(5) . . ?
Pt1 Cl1 Cl2 131.37(7) . 3_655 ?
Cl2 Cl1 Cl2 86.85(7) . 3_655 ?
Pt1 Cl2 Cl1 45.03(5) . . ?
Pt1 Cl2 Cl1 137.62(8) . 3_655 ?
Cl1 Cl2 Cl1 93.15(7) . 3_655 ?
C15 P1 C9 107.1(3) . . ?
C15 P1 C1 106.7(3) . . ?
C9 P1 C1 104.3(3) . . ?
C15 P1 Pt1 116.0(2) . . ?
C9 P1 Pt1 115.5(2) . . ?
C1 P1 Pt1 106.3(2) . . ?
C2 P2 C27 106.1(4) . . ?
C2 P2 C21 106.3(4) . . ?
C27 P2 C21 105.2(3) . . ?
C2 P2 Pt1 106.6(2) . . ?
C27 P2 Pt1 115.0(3) . . ?
C21 P2 Pt1 116.8(3) . . ?
C1 S1 C3 94.3(4) . . ?
C2 S2 C3 94.0(4) . . ?
C4 S3 C5 95.9(5) . . ?
C6 S4 C4 96.2(5) . . ?
C2 C1 S1 117.2(6) . . ?
C2 C1 P1 119.2(6) . . ?
S1 C1 P1 123.3(4) . . ?
C1 C2 S2 117.4(6) . . ?
C1 C2 P2 119.1(6) . . ?
S2 C2 P2 123.4(4) . . ?
C3 C4 S3 125.2(6) . . ?
C3 C4 S4 121.9(6) . . ?
S3 C4 S4 113.0(5) . . ?
C4 C3 S2 124.2(7) . . ?
C4 C3 S1 123.5(6) . . ?
S2 C3 S1 112.3(5) . . ?
C6 C5 C7 127.8(11) . . ?
C6 C5 S3 118.1(8) . . ?
C7 C5 S3 114.0(10) . . ?
C5 C6 C8 129.2(11) . . ?
C5 C6 S4 116.0(8) . . ?
C8 C6 S4 114.8(10) . . ?
C10 C9 C14 120.2(6) . . ?
C10 C9 P1 119.8(5) . . ?
C14 C9 P1 119.8(6) . . ?
C11 C10 C9 119.6(7) . . ?
C12 C11 C10 120.2(8) . . ?
C13 C12 C11 120.7(7) . . ?
C12 C13 C14 120.7(7) . . ?
C13 C14 C9 118.6(7) . . ?
C16 C15 C20 119.4(7) . . ?
C16 C15 P1 120.1(6) . . ?
C20 C15 P1 120.4(6) . . ?
C15 C16 C17 120.2(8) . . ?
C16 C17 C18 119.4(8) . . ?
C19 C18 C17 121.2(9) . . ?
C18 C19 C20 118.7(9) . . ?
C15 C20 C19 120.9(8) . . ?
C26 C21 C22 118.0(7) . . ?
C26 C21 P2 120.8(6) . . ?
C22 C21 P2 121.1(6) . . ?
C23 C22 C21 120.4(9) . . ?
C24 C23 C22 120.6(9) . . ?
C23 C24 C25 121.1(9) . . ?
C24 C25 C26 119.8(9) . . ?
C21 C26 C25 119.9(9) . . ?
C32 C27 C28 117.9(7) . . ?
C32 C27 P2 121.4(6) . . ?
C28 C27 P2 120.5(6) . . ?
C29 C28 C27 119.3(9) . . ?
C30 C29 C28 121.4(11) . . ?
C29 C30 C31 120.2(11) . . ?
C32 C31 C30 116.8(9) . . ?
C27 C32 C31 124.0(8) . . ?
C34 C35 O4 128.0 . . ?
C36 O4 C35 108.3 . . ?
C36 O4 Tl1 116.81(11) . . ?
C35 O4 Tl1 68.93(12) . . ?
O4 C36 C37 99.8 . . ?

loop_
_geom_bond_atom_site_label_1
_geom_bond_atom_site_label_2
_geom_bond_distance
_geom_bond_site_symmetry_2
_geom_bond_publ_flag
Tl1 O1 2.847(10) . ?
Tl1 Cl2 3.192(2) 1_565 ?
Tl1 Cl1 3.241(2) 1_565 ?
Tl1 Cl2 3.253(2) 3_665 ?
Tl1 O2 3.291(12) . ?
Tl1 Cl1 3.411(2) 3_665 ?
Tl1 O4 3.717(7) . ?
Tl1 Pt1 4.0850(6) 3_665 ?
Tl1 Pt1 4.1439(6) 1_565 ?
Tl1 Tl1 4.2079(11) 3_675 ?
S5 O3 1.311(11) . ?
S5 O2 1.389(9) . ?
S5 O1 1.450(10) . ?
S5 C33 1.750(13) . ?
C33 F1 1.262(14) . ?
C33 F2 1.262(15) . ?
C33 F3 1.295(16) . ?
Pt1 P1 2.2236(17) . ?
Pt1 P2 2.225(2) . ?
Pt1 Cl2 2.3671(18) . ?
Pt1 Cl1 2.368(2) . ?
Cl1 Cl2 3.347(3) . ?
Cl1 Cl2 3.741(3) 3_655 ?
Cl2 Cl1 3.741(3) 3_655 ?
P1 C15 1.811(7) . ?
P1 C9 1.815(7) . ?
P1 C1 1.815(8) . ?
P2 C2 1.801(7) . ?
P2 C27 1.809(7) . ?
P2 C21 1.818(8) . ?
S1 C1 1.762(7) . ?
S1 C3 1.783(9) . ?
S2 C2 1.765(8) . ?
S2 C3 1.780(8) . ?
S3 C4 1.738(8) . ?
S3 C5 1.760(11) . ?
S4 C6 1.762(11) . ?
S4 C4 1.773(8) . ?
C1 C2 1.339(9) . ?
C4 C3 1.316(11) . ?
C5 C6 1.324(15) . ?
C5 C7 1.527(15) . ?
C6 C8 1.513(15) . ?
C9 C10 1.388(10) . ?
C9 C14 1.397(9) . ?
C10 C11 1.381(11) . ?
C11 C12 1.373(12) . ?
C12 C13 1.360(12) . ?
C13 C14 1.391(10) . ?
C15 C16 1.387(10) . ?
C15 C20 1.391(10) . ?
C16 C17 1.389(11) . ?
C17 C18 1.404(13) . ?
C18 C19 1.365(13) . ?
C19 C20 1.404(11) . ?
C21 C26 1.396(11) . ?
C21 C22 1.408(11) . ?
C22 C23 1.379(12) . ?
C23 C24 1.348(13) . ?
C24 C25 1.368(14) . ?
C25 C26 1.402(12) . ?
C27 C32 1.348(9) . ?
C27 C28 1.387(12) . ?
C28 C29 1.370(14) . ?
C29 C30 1.362(17) . ?
C30 C31 1.381(16) . ?
C31 C32 1.376(12) . ?
C34 C35 1.2934 . ?
C35 O4 1.5073 . ?
O4 C36 1.5049 . ?
C36 C37 1.6200 . ?
